data_1551427
loop_
_publ_author_name
'Ren-Wu Huang'
'Yong-Sheng Wei'
'Xi-Yan Dong'
'Xiao-Hui Wu'
'Chen-Xia Du'
'Shuang-Quan Zang'
'Thomas C. W. Mak'

_publ_section_title
;
 Hypersensitive dual-function luminescence switching of a
 silver-chalcogenolate cluster-based metal-organic framework
;
_journal_name_full 'Nature Chemistry'
_journal_page_first 689
_journal_page_last 697
_journal_paper_doi 10.1038/nchem.2718
_journal_volume 9
_journal_year 2017
_chemical_absolute_configuration ad
_chemical_formula_moiety 'C80 H104 Ag12 F12 N8 O8 S8, 1(C3 H6 O1)'
_chemical_formula_sum 'C83 H110 Ag12 F12 N8 O9 S8'
_chemical_formula_weight 3142.70
_space_group_crystal_system tetragonal
_space_group_IT_number 121
_space_group_name_Hall 'I -4 2'
_space_group_name_H-M_alt 'I -4 2 m'
_atom_sites_solution_hydrogens mixed
_atom_sites_solution_primary direct
_cell_angle_alpha 90
_cell_angle_beta 90
_cell_angle_gamma 90
_cell_formula_units_Z 2
_cell_length_a 17.270(2)
_cell_length_b 17.270(2)
_cell_length_c 20.040(4)
_cell_measurement_reflns_used 10060
_cell_measurement_temperature 180.00(10)
_cell_measurement_theta_max 27.8600
_cell_measurement_theta_min 3.6680
_cell_volume 5977.0(15)
_computing_cell_refinement
;
CrysAlisPro, Agilent Technologies,
Version 1.171.37.35 (release 13-08-2014 CrysAlis171 .NET)
(compiled Aug 13 2014,18:06:01)
;
_computing_data_collection
;
CrysAlisPro, Agilent Technologies,
Version 1.171.37.35 (release 13-08-2014 CrysAlis171 .NET)
(compiled Aug 13 2014,18:06:01)
;
_computing_data_reduction
;
CrysAlisPro, Agilent Technologies,
Version 1.171.37.35 (release 13-08-2014 CrysAlis171 .NET)
(compiled Aug 13 2014,18:06:01)
;
_computing_molecular_graphics 'Olex2 (Dolomanov et al., 2009)'
_computing_publication_material 'Olex2 (Dolomanov et al., 2009)'
_computing_structure_refinement 'ShelXL (Sheldrick, 2015)'
_computing_structure_solution 'ShelXS (Sheldrick, 2008)'
_diffrn_ambient_environment N~2~
_diffrn_ambient_temperature 180.00(10)
_diffrn_detector 'CCD plate'
_diffrn_detector_area_resol_mean 16.2312
_diffrn_detector_type Eos
_diffrn_measured_fraction_theta_full 0.992
_diffrn_measured_fraction_theta_max 0.892
_diffrn_measurement_details
;
#__ type_ start__ end____ width___ exp.time_
  1 omega  -11.00   23.40   0.8000    2.5000
omega____ theta____ kappa____ phi______ frames
    -      -15.3317  -99.0000  -60.0000 43

#__ type_ start__ end____ width___ exp.time_
  2 omega  -49.00  -13.00   0.8000    2.5000
omega____ theta____ kappa____ phi______ frames
    -       18.0661  -77.0000   60.0000 45

#__ type_ start__ end____ width___ exp.time_
  3 omega    5.00   81.00   0.8000    2.5000
omega____ theta____ kappa____ phi______ frames
    -       18.0661   57.0000  -60.0000 95

#__ type_ start__ end____ width___ exp.time_
  4 omega   44.00   71.20   0.8000    2.5000
omega____ theta____ kappa____ phi______ frames
    -       18.0661  178.0000    0.0000 34

#__ type_ start__ end____ width___ exp.time_
  5 omega   -5.00   83.00   0.8000    2.5000
omega____ theta____ kappa____ phi______ frames
    -       18.0661   77.0000 -180.0000 110

#__ type_ start__ end____ width___ exp.time_
  6 omega   36.00   77.60   0.8000    2.5000
omega____ theta____ kappa____ phi______ frames
    -       18.0661  178.0000  120.0000 52

#__ type_ start__ end____ width___ exp.time_
  7 omega    5.00   43.40   0.8000    2.5000
omega____ theta____ kappa____ phi______ frames
    -       18.0661  -77.0000   60.0000 48

#__ type_ start__ end____ width___ exp.time_
  8 omega    5.00   49.00   0.8000    2.5000
omega____ theta____ kappa____ phi______ frames
    -       18.0661   57.0000  120.0000 55

#__ type_ start__ end____ width___ exp.time_
  9 omega  -19.00   29.00   0.8000    2.5000
omega____ theta____ kappa____ phi______ frames
    -       18.0661  -37.0000   60.0000 60

#__ type_ start__ end____ width___ exp.time_
 10 omega   37.00   76.20   0.8000    2.5000
omega____ theta____ kappa____ phi______ frames
    -       18.0661   37.0000    0.0000 49

#__ type_ start__ end____ width___ exp.time_
 11 omega   46.00   73.20   0.8000    2.5000
omega____ theta____ kappa____ phi______ frames
    -       18.0661  178.0000   60.0000 34
;
_diffrn_measurement_device 'four-circle diffractometer'
_diffrn_measurement_device_type 'Xcalibur, Eos, Gemini'
_diffrn_measurement_method '\w scans'
_diffrn_orient_matrix_UB_11 -0.0347439000
_diffrn_orient_matrix_UB_12 0.0003856000
_diffrn_orient_matrix_UB_13 -0.0183594000
_diffrn_orient_matrix_UB_21 -0.0220800000
_diffrn_orient_matrix_UB_22 -0.0008964000
_diffrn_orient_matrix_UB_23 0.0289030000
_diffrn_orient_matrix_UB_31 -0.0001433000
_diffrn_orient_matrix_UB_32 0.0411298000
_diffrn_orient_matrix_UB_33 0.0007944000
_diffrn_radiation_monochromator graphite
_diffrn_radiation_probe x-ray
_diffrn_radiation_type MoK\a
_diffrn_radiation_wavelength 0.71073
_diffrn_reflns_av_R_equivalents 0.0449
_diffrn_reflns_av_unetI/netI 0.0289
_diffrn_reflns_Laue_measured_fraction_full 0.992
_diffrn_reflns_Laue_measured_fraction_max 0.892
_diffrn_reflns_limit_h_max 22
_diffrn_reflns_limit_h_min -23
_diffrn_reflns_limit_k_max 22
_diffrn_reflns_limit_k_min -23
_diffrn_reflns_limit_l_max 28
_diffrn_reflns_limit_l_min -28
_diffrn_reflns_number 33451
_diffrn_reflns_point_group_measured_fraction_full 0.995
_diffrn_reflns_point_group_measured_fraction_max 0.865
_diffrn_reflns_theta_full 25.250
_diffrn_reflns_theta_max 30.445
_diffrn_reflns_theta_min 3.731
_diffrn_source 'Enhance (Mo) X-ray Source'
_exptl_absorpt_coefficient_mu 2.124
_exptl_absorpt_correction_T_max 1.00000
_exptl_absorpt_correction_T_min 0.57656
_exptl_absorpt_correction_type multi-scan
_exptl_absorpt_process_details
;
CrysAlisPro, Agilent Technologies,
Version 1.171.37.35 (release 13-08-2014 CrysAlis171 .NET)
(compiled Aug 13 2014,18:06:01)
Empirical absorption correction using spherical harmonics,
 implemented in SCALE3 ABSPACK scaling algorithm.
;
_exptl_crystal_colour colourless
_exptl_crystal_colour_primary colourless
_exptl_crystal_density_diffrn 1.746
_exptl_crystal_description block
_exptl_crystal_F_000 3072
_exptl_crystal_size_max 0.22
_exptl_crystal_size_mid 0.2
_exptl_crystal_size_min 0.18
_refine_diff_density_max 0.868
_refine_diff_density_min -0.919
_refine_diff_density_rms 0.139
_refine_ls_abs_structure_details
;
 Flack x determined using 1485 quotients [(I+)-(I-)]/[(I+)+(I-)]
 (Parsons and Flack (2004), Acta Cryst. A60, s61).
;
_refine_ls_abs_structure_Flack 0.047(17)
_refine_ls_extinction_coef .
_refine_ls_extinction_method none
_refine_ls_goodness_of_fit_ref 1.195
_refine_ls_hydrogen_treatment constr
_refine_ls_matrix_type full
_refine_ls_number_parameters 210
_refine_ls_number_reflns 4108
_refine_ls_number_restraints 56
_refine_ls_restrained_S_all 1.209
_refine_ls_R_factor_all 0.0599
_refine_ls_R_factor_gt 0.0512
_refine_ls_shift/su_max 0.000
_refine_ls_shift/su_mean 0.000
_refine_ls_structure_factor_coef Fsqd
_refine_ls_weighting_details
;
 w=1/[\s^2^(Fo^2^)+(0.0297P)^2^+65.2042P]
 where P=(Fo^2^+2Fc^2^)/3
;
_refine_ls_weighting_scheme calc
_refine_ls_wR_factor_gt 0.1183
_refine_ls_wR_factor_ref 0.1218
_reflns_Friedel_coverage 0.787
_reflns_Friedel_fraction_full 0.998
_reflns_Friedel_fraction_max 0.834
_reflns_number_gt 3669
_reflns_number_total 4108
_reflns_threshold_expression 'I > 2\s(I)'
_cod_data_source_file nchem.2718-s14.cif
_cod_data_source_block ag12bpy_acetone
_cod_original_cell_volume 5977(2)
_cod_database_code 1551427
_chemical_oxdiff_formula C1H1O1N1S1Ag1
_shelx_space_group_comment
;
The symmetry employed for this shelxl refinement is uniquely defined
by the following loop, which should always be used as a source of
symmetry information in preference to the above space-group names.
They are only intended as comments.
;
_reflns_odcompleteness_completeness 99.50
_reflns_odcompleteness_iscentric 1
_reflns_odcompleteness_theta 26.32
_olex2_refinement_description
;
1. Fixed Uiso
 At 1.2 times of:
  All C(H) groups
 At 1.5 times of:
  All C(H,H,H) groups
2. Restrained distances
 C15-O3
 1.2 with sigma of 0.02
 C15-C16
 1.45 with sigma of 0.02
 F1B-C9 = F2-C9 = F2B-C9 = F1-C9
 1.34 with sigma of 0.01
 O2-C8
 1.2 with sigma of 0.02
 O2-O1
 2.2 with sigma of 0.02
 C9-C8
 1.54 with sigma of 0.02
 O3-C16
 2.3 with sigma of 0.04
 C4-C5 \\sim C4-C6 \\sim C4-C7
 with sigma of 0.02
 O2-C8 \\sim C8-O1
 with sigma of 0.01
3. Uiso/Uaniso restraints and constraints
O1 \\sim C8: within 2A with sigma of 0.01 and sigma for terminal atoms of 0.02
Uanis(C6) \\sim Ueq, Uanis(C7) \\sim Ueq, Uanis(F1) \\sim Ueq, Uanis(F2) \\sim
Ueq, Uanis(F1B) \\sim Ueq, Uanis(F2B) \\sim Ueq: with sigma of 0.01 and sigma
for terminal atoms of 0.02
Uanis(O2) = Uanis(O1)
4. Others
 Sof(F2B)=1-FVAR(1)
 Sof(F1B)=0.5*(1-FVAR(2))
 Sof(F1)=0.5*FVAR(2)
 Sof(F2)=FVAR(1)
 Fixed Sof: Ag3(0.25) H3A(0.5) H3C(0.5) C4(0.5) C5(0.5) H5A(0.5) H5B(0.5)
 H5C(0.5) C6(0.5) H6A(0.5) H6B(0.5) H6C(0.5) C7(0.5) H7A(0.5) H7B(0.5) H7C(0.5)
 O1(0.5) O2(0.5) O3(0.125) C15(0.125) C16(0.25) H16A(0.25) H16B(0.25) H16C(0.25)
5.a Riding coordinates:
 C16(H16A,H16B,H16C)
5.b Aromatic/amide H refined with riding coordinates:
 C10(H10), C11(H11), C13(H13), C14(H14)
5.c Idealised Me refined as rotating group:
 C2(H2A,H2B,H2C), C3(H3A,H3B,H3C), C5(H5A,H5B,H5C), C6(H6A,H6B,H6C), C7(H7A,
 H7B,H7C)
Comments: The trifluoroacetate, one of the t-butyl mercaptan anions, 
and the guest acetone were found to be disordered. Among 
them, for t-butyl mercaptan, the C-C distances in the t-butyl 
group were restrained to be similar using "SADI". The ADPs 
for C6 and C7 were also restrained using "ISOR 0.01 0.02". 
The trifluoroacetate anion was split over two parts. All the 
C-F and C-O bonds were restrained to have similar lengths 
using "SADI 0.01", respectively. The C8-O2 and O1-O2 
bonds were restrained to be 1.2 and 2.2 angstrom with 
default esd, respectively. The anisotropic displacement 
parameters for the fluorine atoms were restrained using 
"ISOR 0.01 0.02". The symmetry for O1 and O2 was suppressed 
for chemical reasonability. They were constrained to have the 
same ADPs because their equivalent positions are very close; 
the ADPs for the acetate group were restrained using 
"SIMU 0.01 0.02 2". The guest acetone was seriously 
disordered due to its small size compared with the cavity size. 
Only the main residue was assigned according to the difference 
Fourier map. The geometry was restrained, and the thermal 
parameters were kept isotropic.
;

loop_
_space_group_symop_operation_xyz
'x, y, z'
'y, -x, -z'
'-x, -y, z'
'-y, x, -z'
'x, -y, -z'
'-x, y, -z'
'-y, -x, z'
'y, x, z'
'x+1/2, y+1/2, z+1/2'
'y+1/2, -x+1/2, -z+1/2'
'-x+1/2, -y+1/2, z+1/2'
'-y+1/2, x+1/2, -z+1/2'
'x+1/2, -y+1/2, -z+1/2'
'-x+1/2, y+1/2, -z+1/2'
'-y+1/2, -x+1/2, z+1/2'
'y+1/2, x+1/2, z+1/2'

loop_
_atom_site_label
_atom_site_type_symbol
_atom_site_fract_x
_atom_site_fract_y
_atom_site_fract_z
_atom_site_U_iso_or_equiv
_atom_site_adp_type
_atom_site_occupancy
_atom_site_site_symmetry_order
_atom_site_calc_flag
_atom_site_refinement_flags_posn
_atom_site_refinement_flags_adp
_atom_site_refinement_flags_occupancy
_atom_site_disorder_assembly
_atom_site_disorder_group
Ag1 Ag 0.5000 0.5000 0.29909(7) 0.0268(3) Uani 1 4 d S T P . .
Ag2 Ag 0.47106(5) 0.66078(4) 0.33700(5) 0.0441(2) Uani 1 1 d . . . . .
Ag3 Ag 0.41556(11) 0.5000 0.5000 0.0351(4) Uani 0.5 2 d S T P . .
S1 S 0.40062(13) 0.40062(13) 0.30433(18) 0.0327(7) Uani 1 2 d S T P . .
C1 C 0.3745(7) 0.3745(7) 0.2204(8) 0.049(4) Uani 1 2 d S T P . .
C2 C 0.3922(12) 0.2885(9) 0.2101(8) 0.088(6) Uani 1 1 d . . . . .
H2A H 0.4472 0.2810 0.2079 0.131 Uiso 1 1 calc GR . . C .
H2B H 0.3689 0.2712 0.1692 0.131 Uiso 1 1 calc GR . . . .
H2C H 0.3714 0.2592 0.2467 0.131 Uiso 1 1 calc GR . . . .
C3 C 0.4218(9) 0.4218(9) 0.1729(10) 0.078(7) Uani 1 2 d S T P . .
H3A H 0.4114 0.4757 0.1800 0.117 Uiso 0.5 1 calc GR . . A -1
H3B H 0.4085 0.4081 0.1279 0.117 Uiso 0.5 1 calc GRS T P A -1
H3C H 0.4758 0.4118 0.1803 0.117 Uiso 0.5 1 calc GR . . A -1
S2 S 0.39793(15) 0.60207(15) 0.42948(17) 0.0386(8) Uani 1 2 d S T P B .
C4 C 0.3253(15) 0.6681(14) 0.4686(8) 0.046(6) Uani 0.5 1 d D . . B -1
C5 C 0.2983(13) 0.7246(12) 0.4156(11) 0.044(8) Uani 0.5 1 d D . . B -1
H5A H 0.3421 0.7514 0.3974 0.066 Uiso 0.5 1 calc GR . . B -1
H5B H 0.2633 0.7614 0.4352 0.066 Uiso 0.5 1 calc GR . . B -1
H5C H 0.2722 0.6968 0.3807 0.066 Uiso 0.5 1 calc GR . . B -1
C6 C 0.2612(14) 0.6193(16) 0.4975(15) 0.048(6) Uani 0.5 1 d D U . B -1
H6A H 0.2229 0.6097 0.4638 0.071 Uiso 0.5 1 calc GR . . B -1
H6B H 0.2378 0.6462 0.5343 0.071 Uiso 0.5 1 calc GR . . B -1
H6C H 0.2821 0.5709 0.5128 0.071 Uiso 0.5 1 calc GR . . B -1
C7 C 0.366(2) 0.707(2) 0.5261(16) 0.082(11) Uani 0.5 1 d D U . B -1
H7A H 0.3848 0.6682 0.5565 0.123 Uiso 0.5 1 calc GR . . B -1
H7B H 0.3302 0.7402 0.5490 0.123 Uiso 0.5 1 calc GR . . B -1
H7C H 0.4086 0.7368 0.5096 0.123 Uiso 0.5 1 calc GR . . B -1
O1 O 0.3154(17) 0.5929(10) 0.2254(12) 0.094(5) Uani 0.5 1 d D U . C -1
O2 O 0.3777(16) 0.6939(14) 0.2565(11) 0.094(5) Uani 0.5 1 d D . . C -1
C8 C 0.3419(9) 0.6581(9) 0.2149(9) 0.069(5) Uani 1 2 d DS TU P . .
C9 C 0.3121(8) 0.6879(8) 0.1511(9) 0.081(7) Uani 1 2 d DS T P C .
F1 F 0.2583(9) 0.7417(9) 0.1628(19) 0.118(14) Uani 0.52(4) 2 d DS TU P C 1
F2 F 0.282(2) 0.6322(16) 0.1142(15) 0.148(15) Uani 0.52(4) 1 d D U . C 1
F1B F 0.3500(14) 0.6500(14) 0.1026(14) 0.117(14) Uani 0.48(4) 2 d DS TU P C 2
F2B F 0.2385(10) 0.670(2) 0.1420(17) 0.137(15) Uani 0.48(4) 1 d D U . C 2
C10 C 0.4245(7) 0.8406(7) 0.3169(6) 0.051(3) Uani 1 1 d . . . . .
H10 H 0.3788 0.8167 0.3037 0.062 Uiso 1 1 calc R . . . .
C11 C 0.4275(7) 0.9204(6) 0.3169(7) 0.054(4) Uani 1 1 d . . . . .
H11 H 0.3846 0.9497 0.3046 0.065 Uiso 1 1 calc R . . . .
C12 C 0.4965(7) 0.9559(5) 0.3357(7) 0.050(3) Uani 1 1 d . . . . .
C13 C 0.5591(7) 0.9091(7) 0.3514(8) 0.061(4) Uani 1 1 d . . . . .
H13 H 0.6070 0.9306 0.3616 0.074 Uiso 1 1 calc R . . . .
C14 C 0.5489(7) 0.8309(6) 0.3515(7) 0.052(3) Uani 1 1 d . . . . .
H14 H 0.5904 0.7999 0.3641 0.063 Uiso 1 1 calc R . . . .
N1 N 0.4833(6) 0.7967(5) 0.3349(6) 0.050(2) Uani 1 1 d . . . . .
O3 O 0.290(3) 1.0000 0.5000 0.067(14) Uiso 0.25 2 d DS T P . .
C15 C 0.360(3) 1.0000 0.5000 0.08(3) Uiso 0.25 2 d DS T P . .
C16 C 0.394(5) 0.928(4) 0.476(5) 0.17(5) Uiso 0.25 1 d D . . . .
H16A H 0.4424 0.9394 0.4552 0.262 Uiso 0.25 1 d R . . . .
H16B H 0.3586 0.9074 0.4436 0.262 Uiso 0.25 1 d R . . . .
H16C H 0.4013 0.8911 0.5111 0.262 Uiso 0.25 1 d R . . . .

loop_
_atom_site_aniso_label
_atom_site_aniso_U_11
_atom_site_aniso_U_22
_atom_site_aniso_U_33
_atom_site_aniso_U_23
_atom_site_aniso_U_13
_atom_site_aniso_U_12
Ag1 0.0229(4) 0.0229(4) 0.0345(6) 0.000 0.000 -0.0017(5)
Ag2 0.0425(4) 0.0235(3) 0.0664(5) 0.0008(4) 0.0035(4) 0.0032(3)
Ag3 0.0289(9) 0.0368(10) 0.0395(10) 0.0135(10) 0.000 0.000
S1 0.0310(10) 0.0310(10) 0.0361(16) -0.0052(9) -0.0052(9) -0.0108(13)
C1 0.057(7) 0.057(7) 0.034(7) -0.012(5) -0.012(5) -0.018(8)
C2 0.135(16) 0.064(10) 0.063(9) -0.039(8) -0.002(10) -0.024(10)
C3 0.095(11) 0.095(11) 0.044(10) -0.013(7) -0.013(7) -0.042(13)
S2 0.0439(13) 0.0439(13) 0.0279(16) 0.0019(9) -0.0019(9) 0.0159(16)
C4 0.05(3) 0.04(2) 0.041(9) -0.020(18) -0.011(18) 0.022(9)
C5 0.039(16) 0.030(13) 0.062(12) -0.003(9) -0.002(9) 0.010(14)
C6 0.040(11) 0.058(13) 0.044(13) -0.002(12) 0.016(11) -0.005(10)
C7 0.080(19) 0.10(2) 0.062(17) -0.064(16) -0.005(14) 0.026(17)
O1 0.112(11) 0.108(11) 0.063(11) -0.005(9) -0.030(8) 0.016(11)
O2 0.112(11) 0.108(11) 0.063(11) -0.005(9) -0.030(8) 0.016(11)
C8 0.074(8) 0.074(8) 0.057(10) 0.007(6) -0.007(6) 0.025(11)
C9 0.087(11) 0.087(11) 0.070(15) 0.011(8) -0.011(8) 0.023(14)
F1 0.125(17) 0.125(17) 0.102(19) 0.013(12) -0.013(12) 0.047(18)
F2 0.15(3) 0.18(2) 0.111(17) -0.053(16) -0.073(16) -0.020(17)
F1B 0.144(19) 0.144(19) 0.062(16) -0.001(12) 0.001(12) -0.03(2)
F2B 0.089(16) 0.17(3) 0.15(2) 0.012(18) -0.073(15) 0.013(15)
C10 0.041(6) 0.034(5) 0.079(9) 0.007(6) 0.000(5) 0.003(5)
C11 0.040(6) 0.023(5) 0.099(11) 0.008(6) 0.000(6) 0.008(4)
C12 0.053(6) 0.022(4) 0.076(7) 0.006(5) -0.008(8) 0.006(4)
C13 0.044(7) 0.031(6) 0.109(12) 0.006(7) -0.022(7) 0.002(5)
C14 0.040(6) 0.026(5) 0.091(10) 0.010(6) -0.012(6) 0.002(4)
N1 0.050(6) 0.033(4) 0.066(6) 0.012(5) -0.005(5) 0.003(4)

loop_
_atom_type_symbol
_atom_type_description
_atom_type_scat_dispersion_real
_atom_type_scat_dispersion_imag
_atom_type_scat_source
C C 0.0033 0.0016 'International Tables Vol C Tables 4.2.6.8 and 6.1.1.4'
H H 0.0000 0.0000 'International Tables Vol C Tables 4.2.6.8 and 6.1.1.4'
Ag Ag -0.8971 1.1015 'International Tables Vol C Tables 4.2.6.8 and 6.1.1.4'
F F 0.0171 0.0103 'International Tables Vol C Tables 4.2.6.8 and 6.1.1.4'
N N 0.0061 0.0033 'International Tables Vol C Tables 4.2.6.8 and 6.1.1.4'
O O 0.0106 0.0060 'International Tables Vol C Tables 4.2.6.8 and 6.1.1.4'
S S 0.1246 0.1234 'International Tables Vol C Tables 4.2.6.8 and 6.1.1.4'

loop_
_geom_angle_atom_site_label_1
_geom_angle_atom_site_label_2
_geom_angle_atom_site_label_3
_geom_angle
_geom_angle_site_symmetry_1
_geom_angle_site_symmetry_3
Ag2 Ag1 Ag2 104.92(4) . 8
Ag2 Ag1 Ag2 66.87(3) 8 3_665
Ag2 Ag1 Ag2 149.86(6) . 3_665
Ag2 Ag1 Ag2 104.92(4) 3_665 7_665
Ag2 Ag1 Ag2 66.87(3) . 7_665
Ag2 Ag1 Ag2 149.86(6) 8 7_665
S1 Ag1 Ag2 55.82(3) 3_665 8
S1 Ag1 Ag2 122.63(4) . .
S1 Ag1 Ag2 122.63(4) 3_665 7_665
S1 Ag1 Ag2 55.82(3) . 7_665
S1 Ag1 Ag2 55.82(3) 3_665 .
S1 Ag1 Ag2 122.63(4) 3_665 3_665
S1 Ag1 Ag2 55.82(3) . 3_665
S1 Ag1 Ag2 122.63(4) . 8
S1 Ag1 S1 175.04(18) . 3_665
Ag1 Ag2 Ag2 56.563(16) . 7_665
S1 Ag2 Ag1 52.24(7) 3_665 .
S1 Ag2 Ag2 108.75(7) 3_665 7_665
S2 Ag2 Ag1 83.81(8) . .
S2 Ag2 Ag2 49.15(6) . 7_665
S2 Ag2 S1 117.99(11) . 3_665
O2 Ag2 Ag1 99.8(6) . .
O2 Ag2 Ag2 71.8(6) . 7_665
O2 Ag2 S1 121.5(7) . 3_665
O2 Ag2 S2 105.4(7) . .
O2 Ag2 N1 78.8(6) . .
N1 Ag2 Ag1 157.9(3) . .
N1 Ag2 Ag2 140.1(2) . 7_665
N1 Ag2 S1 109.4(3) . 3_665
N1 Ag2 S2 118.0(3) . .
Ag3 Ag3 Ag3 90.0 2_566 4_656
Ag3 Ag3 Ag3 45.0 4_656 3_665
Ag3 Ag3 Ag3 45.0 2_566 3_665
Ag3 Ag3 S2 129.88(9) 4_656 .
Ag3 Ag3 S2 63.11(6) 2_566 .
Ag3 Ag3 S2 129.88(9) 2_566 4_656
Ag3 Ag3 S2 63.10(6) 4_656 4_656
S2 Ag3 Ag3 97.67(7) 4_656 3_665
S2 Ag3 Ag3 97.67(7) . 3_665
S2 Ag3 S2 164.65(15) 4_656 .
Ag1 S1 Ag2 71.94(7) . 3_665
Ag1 S1 Ag2 71.94(7) . 7_665
Ag2 S1 Ag2 131.36(13) 7_665 3_665
C1 S1 Ag1 108.3(6) . .
C1 S1 Ag2 110.78(15) . 7_665
C1 S1 Ag2 110.78(15) . 3_665
C2 C1 S1 108.7(9) . .
C2 C1 S1 108.7(9) 8 .
C2 C1 C2 111.6(18) . 8
C3 C1 S1 108.7(11) . .
C3 C1 C2 109.6(11) . 8
C3 C1 C2 109.6(11) . .
C1 C2 H2A 109.5 . .
C1 C2 H2B 109.5 . .
C1 C2 H2C 109.5 . .
H2A C2 H2B 109.5 . .
H2A C2 H2C 109.5 . .
H2B C2 H2C 109.5 . .
C1 C3 H3A 109.5 . .
C1 C3 H3B 109.5 . .
C1 C3 H3C 109.5 . .
H3A C3 H3B 109.5 . .
H3A C3 H3C 109.5 . .
H3B C3 H3C 109.5 . .
Ag2 S2 Ag2 81.71(11) . 7_665
Ag3 S2 Ag2 97.18(8) 2_566 .
Ag3 S2 Ag2 135.79(16) . .
Ag3 S2 Ag2 97.18(8) . 7_665
Ag3 S2 Ag2 135.79(16) 2_566 7_665
Ag3 S2 Ag3 53.79(11) 2_566 .
C4 S2 Ag2 110.7(8) . 7_665
C4 S2 Ag2 114.2(7) . .
C4 S2 Ag3 107.5(6) . .
C4 S2 Ag3 109.9(7) . 2_566
C5 C4 S2 107.8(12) . .
C6 C4 S2 108.3(17) . .
C6 C4 C5 114(2) . .
C7 C4 S2 106.3(17) . .
C7 C4 C5 113(3) . .
C7 C4 C6 107(2) . .
C4 C5 H5A 109.5 . .
C4 C5 H5B 109.5 . .
C4 C5 H5C 109.5 . .
H5A C5 H5B 109.5 . .
H5A C5 H5C 109.5 . .
H5B C5 H5C 109.5 . .
C4 C6 H6A 109.5 . .
C4 C6 H6B 109.5 . .
C4 C6 H6C 109.5 . .
H6A C6 H6B 109.5 . .
H6A C6 H6C 109.5 . .
H6B C6 H6C 109.5 . .
C4 C7 H7A 109.5 . .
C4 C7 H7B 109.5 . .
C4 C7 H7C 109.5 . .
H7A C7 H7B 109.5 . .
H7A C7 H7C 109.5 . .
H7B C7 H7C 109.5 . .
C8 O1 Ag2 119.2(15) . 7_665
C8 O2 Ag2 134(2) . .
O1 C8 C9 109.7(14) . .
O2 C8 O1 123(2) . .
O2 C8 C9 126.9(16) . .
F1 C9 C8 109(2) . .
F2 C9 C8 111.8(18) 7_665 .
F2 C9 C8 111.8(18) . .
F2 C9 F1 109(2) 7_665 .
F2 C9 F1 109(2) . .
F2 C9 F2 105(4) . 7_665
F1B C9 C8 107(2) . .
F2B C9 C8 112.1(17) 7_665 .
F2B C9 C8 112.1(17) . .
F2B C9 F1B 105(2) . .
F2B C9 F1B 105(2) 7_665 .
F2B C9 F2B 115(3) 7_665 .
C11 C10 H10 118.4 . .
N1 C10 H10 118.4 . .
N1 C10 C11 123.2(11) . .
C10 C11 H11 120.9 . .
C10 C11 C12 118.1(11) . .
C12 C11 H11 120.9 . .
C11 C12 C12 120.5(12) . 3_675
C13 C12 C11 118.2(9) . .
C13 C12 C12 121.2(13) . 3_675
C12 C13 H13 120.8 . .
C14 C13 C12 118.5(11) . .
C14 C13 H13 120.8 . .
C13 C14 H14 118.2 . .
N1 C14 C13 123.7(11) . .
N1 C14 H14 118.2 . .
C10 N1 Ag2 120.6(8) . .
C10 N1 C14 118.2(10) . .
C14 N1 Ag2 121.2(7) . .
O3 C15 C16 114(4) . 5_576
O3 C15 C16 114(4) . .
C16 C15 C16 132(8) 5_576 .
C15 C16 H16A 109.1 . .
C15 C16 H16B 106.6 . .
C15 C16 H16C 112.5 . .
H16A C16 H16B 109.5 . .
H16A C16 H16C 109.5 . .
H16B C16 H16C 109.5 . .

loop_
_geom_bond_atom_site_label_1
_geom_bond_atom_site_label_2
_geom_bond_distance
_geom_bond_site_symmetry_2
Ag1 Ag2 2.9218(9) .
Ag1 Ag2 2.9218(9) 3_665
Ag1 Ag2 2.9218(9) 7_665
Ag1 Ag2 2.9218(9) 8
Ag1 S1 2.429(3) 3_665
Ag1 S1 2.429(3) .
Ag2 Ag2 3.2199(16) 7_665
Ag2 S1 2.5425(15) 3_665
Ag2 S2 2.461(3) .
Ag2 O2 2.35(2) .
Ag2 N1 2.358(8) .
Ag3 Ag3 2.917(4) 3_665
Ag3 Ag3 2.062(3) 2_566
Ag3 Ag3 2.062(3) 4_656
Ag3 S2 2.280(3) .
Ag3 S2 2.280(3) 4_656
S1 Ag2 2.5424(15) 3_665
S1 Ag2 2.5424(15) 7_665
S1 C1 1.799(15) .
C1 C2 1.531(18) .
C1 C2 1.531(18) 8
C1 C3 1.50(3) .
C2 H2A 0.9600 .
C2 H2B 0.9600 .
C2 H2C 0.9600 .
C3 H3A 0.9600 .
C3 H3B 0.9600 .
C3 H3C 0.9600 .
S2 Ag2 2.461(3) 7_665
S2 Ag3 2.280(3) 2_566
S2 C4 1.868(17) .
C4 C5 1.517(19) .
C4 C6 1.51(2) .
C4 C7 1.51(2) .
C5 H5A 0.9600 .
C5 H5B 0.9600 .
C5 H5C 0.9600 .
C6 H6A 0.9600 .
C6 H6B 0.9600 .
C6 H6C 0.9600 .
C7 H7A 0.9600 .
C7 H7B 0.9600 .
C7 H7C 0.9600 .
O1 Ag2 2.53(2) 7_665
O1 C8 1.234(15) .
O2 C8 1.209(14) .
C8 C9 1.47(2) .
C9 F1 1.336(13) .
C9 F2 1.321(13) .
C9 F2 1.321(13) 7_665
C9 F1B 1.341(13) .
C9 F2B 1.319(13) 7_665
C9 F2B 1.319(13) .
C10 H10 0.9300 .
C10 C11 1.380(16) .
C10 N1 1.317(14) .
C11 H11 0.9300 .
C11 C12 1.391(17) .
C12 C12 1.527(17) 3_675
C12 C13 1.387(16) .
C13 H13 0.9300 .
C13 C14 1.362(15) .
C14 H14 0.9300 .
C14 N1 1.320(14) .
O3 C15 1.20(3) .
C15 C16 1.45(3) 5_576
C15 C16 1.45(3) .
C16 H16A 0.9596 .
C16 H16B 0.9597 .
C16 H16C 0.9600 .

loop_
_geom_torsion_atom_site_label_1
_geom_torsion_atom_site_label_2
_geom_torsion_atom_site_label_3
_geom_torsion_atom_site_label_4
_geom_torsion
_geom_torsion_site_symmetry_1
_geom_torsion_site_symmetry_2
_geom_torsion_site_symmetry_3
_geom_torsion_site_symmetry_4
Ag1 S1 C1 C2 -119.2(11) . . . 8
Ag1 S1 C1 C2 119.2(11) . . . .
Ag1 S1 C1 C3 0.000(2) . . . .
Ag2 S1 C1 C2 42.1(13) 3_665 . . .
Ag2 S1 C1 C2 -42.1(13) 7_665 . . 8
Ag2 S1 C1 C2 163.7(10) 3_665 . . 8
Ag2 S1 C1 C2 -163.7(10) 7_665 . . .
Ag2 S1 C1 C3 77.1(2) 7_665 . . .
Ag2 S1 C1 C3 -77.1(2) 3_665 . . .
Ag2 S2 C4 C5 -61(2) 7_665 . . .
Ag2 S2 C4 C5 29(2) . . . .
Ag2 S2 C4 C6 62.4(16) 7_665 . . .
Ag2 S2 C4 C6 152.4(15) . . . .
Ag2 S2 C4 C7 -93(2) . . . .
Ag2 S2 C4 C7 177.4(19) 7_665 . . .
Ag2 O1 C8 O2 -2(4) 7_665 . . .
Ag2 O1 C8 C9 -172.3(15) 7_665 . . .
Ag2 O2 C8 O1 40(5) . . . .
Ag2 O2 C8 C9 -151.2(19) . . . .
Ag3 S2 C4 C5 -166.0(16) . . . .
Ag3 S2 C4 C5 137.0(16) 2_566 . . .
Ag3 S2 C4 C6 -99.6(18) 2_566 . . .
Ag3 S2 C4 C6 -42.6(18) . . . .
Ag3 S2 C4 C7 72(2) . . . .
Ag3 S2 C4 C7 15(2) 2_566 . . .
O1 C8 C9 F1 105(2) . . . .
O1 C8 C9 F2 -134(3) . . . 7_665
O1 C8 C9 F2 -16(3) . . . .
O1 C8 C9 F1B -75(2) . . . .
O1 C8 C9 F2B 40(3) . . . .
O1 C8 C9 F2B 171(3) . . . 7_665
O2 C8 C9 F1 -65(3) . . . .
O2 C8 C9 F2 174(3) . . . .
O2 C8 C9 F2 56(4) . . . 7_665
O2 C8 C9 F1B 115(3) . . . .
O2 C8 C9 F2B 1(4) . . . 7_665
O2 C8 C9 F2B -130(3) . . . .
C10 C11 C12 C12 179.2(10) . . . 3_675
C10 C11 C12 C13 2(2) . . . .
C11 C10 N1 Ag2 177.8(11) . . . .
C11 C10 N1 C14 -2(2) . . . .
C11 C12 C13 C14 -4(2) . . . .
C12 C12 C13 C14 179.0(11) 3_675 . . .
C12 C13 C14 N1 3(3) . . . .
C13 C14 N1 Ag2 -179.8(12) . . . .
C13 C14 N1 C10 0(2) . . . .
N1 C10 C11 C12 1(2) . . . .
